data_7712131
loop_
_publ_author_name
'Watson, Lachlan J.'
'Hill, Anthony F.'

_publ_section_title
;
 C-H activation in bimetallic rhodium complexes to afford N-heterocyclic
 carbene pincer complexes.
;
_journal_issue 7
_journal_name_full 'Dalton transactions (Cambridge, England : 2003)'
_journal_page_first 2164
_journal_page_last 2174
_journal_paper_doi 10.1039/d2dt03984b
_journal_volume 52
_journal_year 2023
_chemical_formula_moiety 'C45 H35 N2 P2 Rh, C6 H6'
_chemical_formula_sum 'C51 H41 N2 P2 Rh'
_chemical_formula_weight 846.71
_space_group_crystal_system monoclinic
_space_group_IT_number 14
_space_group_name_Hall '-P 2yn'
_space_group_name_H-M_alt 'P 1 21/n 1'
_atom_sites_solution_hydrogens geom
_atom_sites_solution_primary dual
_audit_creation_date 2022-10-14
_audit_creation_method
;
Olex2 1.5
(compiled 2022.04.07 svn.rca3783a0 for OlexSys, GUI svn.r6498)
;
_audit_update_record
;
2022-11-24 deposited with the CCDC.	2023-01-16 downloaded from the CCDC.
;
_cell_angle_alpha 90
_cell_angle_beta 97.0220(10)
_cell_angle_gamma 90
_cell_formula_units_Z 4
_cell_length_a 9.81730(10)
_cell_length_b 25.6987(3)
_cell_length_c 16.1102(2)
_cell_measurement_reflns_used 18307
_cell_measurement_temperature 150.00(10)
_cell_measurement_theta_max 73.5450
_cell_measurement_theta_min 4.8480
_cell_volume 4033.99(8)
_computing_cell_refinement 'CrysAlisPro 1.171.40.82a (Rigaku OD, 2020)'
_computing_data_collection 'CrysAlisPro 1.171.40.82a (Rigaku OD, 2020)'
_computing_data_reduction 'CrysAlisPro 1.171.40.82a (Rigaku OD, 2020)'
_computing_molecular_graphics 'Olex2 1.5 (Dolomanov et al., 2009)'
_computing_publication_material 'Olex2 1.5 (Dolomanov et al., 2009)'
_computing_structure_refinement 'SHELXL 2018/3 (Sheldrick, 2015)'
_computing_structure_solution 'SHELXT 2014/5 (Sheldrick, 2014)'
_diffrn_ambient_environment N~2~
_diffrn_ambient_temperature 150.00(10)
_diffrn_detector 'CCD plate'
_diffrn_detector_area_resol_mean 8.1297
_diffrn_detector_type EosS2
_diffrn_measured_fraction_theta_full 1.000
_diffrn_measured_fraction_theta_max 0.999
_diffrn_measurement_details
;
List of Runs (angles in degrees, time in seconds):

  # Type    Start    End  Width  t~exp~   \w     \q     \k     \f   Frames
#--------------------------------------------------------------------------
  1  \w   -103.00 -77.00   1.00    1.00    --  -36.95 -38.00  60.00   26
  2  \w    -44.00 -18.00   1.00    1.00    --  -36.95 -38.00  60.00   26
  3  \w      9.00  76.00   1.00    1.00    --   36.95 -99.00-150.00   67
  4  \w     65.00  90.00   1.00    1.00    --   36.95-125.00-180.00   25
  5  \w     20.00 104.00   1.00    1.00    --   36.95  38.00  30.00   84
  6  \w     35.00  99.00   1.00    1.00    --   36.95  57.00 -60.00   64
  7  \w     39.00  64.00   1.00    1.00    --   36.95 -77.00 150.00   25
  8  \w     39.00  86.00   1.00    1.00    --   36.95-125.00  90.00   47
  9  \w     51.00  76.00   1.00    1.00    --   36.95 -99.00  60.00   25
 10  \w     10.00  36.00   1.00    1.00    --   36.95 -99.00  60.00   26
 11  \w    -15.00  23.00   1.00    1.00    --   36.95 -77.00 150.00   38
 12  \w    101.00 144.00   1.00    2.50    --  111.00 178.00 120.00   43
 13  \w     66.00  94.00   1.00    2.50    --  111.00 178.00 120.00   28
 14  \w     41.00 135.00   1.00    2.50    --  111.00 -25.00   0.00   94
 15  \w    115.00 141.00   1.00    2.50    --  111.00 111.00 -90.00   26
 16  \w     43.00 105.00   1.00    2.50    --  111.00 -50.00   0.00   62
 17  \w    105.00 162.00   1.00    2.50    --  111.00  77.00   0.00   57
 18  \w     61.00  87.00   1.00    2.50    --  111.00 -92.00 120.00   26
 19  \w     72.00 172.00   1.00    2.50    --  111.00  12.00   0.00  100
 20  \w    119.00 149.00   1.00    2.50    --  111.00 -12.00 -60.00   30
 21  \w    118.00 157.00   1.00    2.50    --  111.00  25.00  60.00   39
 22  \w     54.00  81.00   1.00    2.50    --  111.00 -50.00-120.00   27
 23  \w     54.00  80.00   1.00    2.50    --  111.00 -12.00 -60.00   26
 24  \w     46.00  81.00   1.00    2.50    --  111.00 -92.00  30.00   35
 25  \w    150.00 178.00   1.00    2.50    --  111.00  38.00  30.00   28
 26  \w    152.00 177.00   1.00    2.50    --  111.00 111.00 -90.00   25
 27  \w     99.00 124.00   1.00    2.50    --  111.00  38.00  30.00   25
 28  \w     92.00 125.00   1.00    2.50    --  111.00 -38.00-150.00   33
 29  \w     56.00  82.00   1.00    2.50    --  111.00 -92.00 -60.00   26
 30  \w     64.00 100.00   1.00    2.50    --  111.00 -92.00  60.00   36
 31  \w     45.00  70.00   1.00    2.50    --  111.00 -12.00 120.00   25
 32  \w     75.00 100.00   1.00    2.50    --  111.00 -56.00-164.00   25
 33  \w    119.00 145.00   1.00    2.50    --  111.00 178.00-120.00   26
 34  \w     43.00  79.00   1.00    2.50    --  111.00 -38.00-150.00   36
 35  \w    118.00 143.00   1.00    2.50    --  111.00 -12.00 120.00   25
 36  \w     81.00 106.00   1.00    2.50    --  111.00-111.00   0.00   25
 37  \w    149.00 174.00   1.00    2.50    --  111.00 111.00  90.00   25
 38  \w     85.00 127.00   1.00    2.50    --  111.00 178.00 -30.00   42
 39  \w     44.00 104.00   1.00    2.50    --  111.00 -92.00-150.00   60
 40  \w    102.00 140.00   1.00    2.50    --  111.00  38.00 -60.00   38
;
_diffrn_measurement_device 'four-circle diffractometer'
_diffrn_measurement_device_type 'SuperNova, Dual, Cu at home/near, EosS2'
_diffrn_measurement_method '\w scans'
_diffrn_orient_matrix_type 'CrysAlisPro convention (1999,Acta A55,543-557)'
_diffrn_orient_matrix_UB_11 -0.1031547000
_diffrn_orient_matrix_UB_12 0.0028005000
_diffrn_orient_matrix_UB_13 0.0646718000
_diffrn_orient_matrix_UB_21 0.0916280000
_diffrn_orient_matrix_UB_22 0.0404136000
_diffrn_orient_matrix_UB_23 0.0505221000
_diffrn_orient_matrix_UB_31 -0.0772678000
_diffrn_orient_matrix_UB_32 0.0441700000
_diffrn_orient_matrix_UB_33 -0.0504845000
_diffrn_radiation_monochromator mirror
_diffrn_radiation_probe x-ray
_diffrn_radiation_type 'Cu K\a'
_diffrn_radiation_wavelength 1.54184
_diffrn_reflns_av_R_equivalents 0.0277
_diffrn_reflns_av_unetI/netI 0.0251
_diffrn_reflns_Laue_measured_fraction_full 1.000
_diffrn_reflns_Laue_measured_fraction_max 0.999
_diffrn_reflns_limit_h_max 11
_diffrn_reflns_limit_h_min -12
_diffrn_reflns_limit_k_max 31
_diffrn_reflns_limit_k_min -25
_diffrn_reflns_limit_l_max 18
_diffrn_reflns_limit_l_min -19
_diffrn_reflns_number 29666
_diffrn_reflns_point_group_measured_fraction_full 1.000
_diffrn_reflns_point_group_measured_fraction_max 0.999
_diffrn_reflns_theta_full 67.684
_diffrn_reflns_theta_max 72.128
_diffrn_reflns_theta_min 3.440
_diffrn_source 'micro-focus sealed X-ray tube'
_diffrn_source_type 'SuperNova (Cu) X-ray Source'
_exptl_absorpt_coefficient_mu 4.464
_exptl_absorpt_correction_T_max 1.00000
_exptl_absorpt_correction_T_min 0.50676
_exptl_absorpt_correction_type multi-scan
_exptl_absorpt_process_details
;
CrysAlisPro 1.171.40.82a (Rigaku Oxford Diffraction, 2020)
Empirical absorption correction using spherical harmonics,
implemented in SCALE3 ABSPACK scaling algorithm.
;
_exptl_crystal_colour orange
_exptl_crystal_colour_primary orange
_exptl_crystal_density_diffrn 1.394
_exptl_crystal_description prism
_exptl_crystal_F_000 1744
_exptl_crystal_size_max 0.45
_exptl_crystal_size_mid 0.14
_exptl_crystal_size_min 0.095
_refine_diff_density_max 0.951
_refine_diff_density_min -1.016
_refine_diff_density_rms 0.084
_refine_ls_extinction_method none
_refine_ls_goodness_of_fit_ref 1.052
_refine_ls_hydrogen_treatment constr
_refine_ls_matrix_type full
_refine_ls_number_parameters 475
_refine_ls_number_reflns 7932
_refine_ls_number_restraints 0
_refine_ls_restrained_S_all 1.052
_refine_ls_R_factor_all 0.0395
_refine_ls_R_factor_gt 0.0378
_refine_ls_shift/su_max 0.001
_refine_ls_shift/su_mean 0.000
_refine_ls_structure_factor_coef Fsqd
_refine_ls_weighting_details 'w=1/[\s^2^(Fo^2^)+(0.0536P)^2^+6.1365P] where P=(Fo^2^+2Fc^2^)/3'
_refine_ls_weighting_scheme calc
_refine_ls_wR_factor_gt 0.1006
_refine_ls_wR_factor_ref 0.1022
_reflns_Friedel_coverage 0.000
_reflns_number_gt 7547
_reflns_number_total 7932
_reflns_threshold_expression 'I > 2\s(I)'
_cod_data_source_file d2dt03984b4.cif
_cod_data_source_block ljw-378_scale
_cod_depositor_comments 'Adding full bibliography for 7712131--7712137.cif.'
_cod_database_code 7712131
_shelx_shelxl_version_number 2018/3
_chemical_oxdiff_formula 'C50 H41 N2 P2 Rh'
_chemical_oxdiff_usercomment benzene/pent
_shelx_space_group_comment
;
The symmetry employed for this shelxl refinement is uniquely defined
by the following loop, which should always be used as a source of
symmetry information in preference to the above space-group names.
They are only intended as comments.
;
_olex2_refinement_description
;
1. Fixed Uiso
 At 1.2 times of:
  All C(H) groups, All C(H,H) groups
2. Uiso/Uaniso restraints and constraints
Uanis(C49) = Uanis(C48) = Uanis(C47) = Uanis(C46) = Uanis(C51) = Uanis(C50)
3.a Secondary CH2 refined with riding coordinates:
 C5(H5A,H5B), C4(H4A,H4B)
3.b Aromatic/amide H refined with riding coordinates:
 C13(H13), C41(H41), C19(H19), C18(H18), C23(H23), C27(H27), C14(H14),
 C15(H15), C24(H24), C11(H11), C29(H29), C39(H39), C9(H9), C37(H37), C33(H33),
 C7(H7), C17(H17), C25(H25), C38(H38), C45(H45), C42(H42), C10(H10), C26(H26),
 C35(H35), C43(H43), C44(H44), C36(H36), C8(H8), C32(H32), C30(H30), C31(H31),
 C48(H48), C51(H51), C47(H47), C46(H46), C49(H49), C50(H50)
;
_ins_header
;
TITL LJW-378_scale in P2(1)/n 
REM P2(1)/n (#14 in standard setting)
CELL 1.54184   9.817271  25.698731  16.110162  90.0000  97.0220  90.0000
ZERR    4.00   0.000100   0.000260   0.000174   0.0000   0.0010   0.0000
LATT  1
SYMM -x+1/2, y+1/2,-z+1/2 
SFAC C H N P Rh
UNIT 200.00 164.00 8.00 8.00 4.00
TREF
HKLF 4
END
;
_olex2_submission_special_instructions 'No special instructions were received'
_oxdiff_exptl_absorpt_empirical_details
;
Empirical correction (ABSPACK) includes:
- Absorption correction using spherical harmonics
- Frame scaling
;
_oxdiff_exptl_absorpt_empirical_full_max 1.659
_oxdiff_exptl_absorpt_empirical_full_min 0.678
_publcif_funding_html
;
;

loop_
_space_group_symop_operation_xyz
'x, y, z'
'-x+1/2, y+1/2, -z+1/2'
'-x, -y, -z'
'x-1/2, -y-1/2, z-1/2'

loop_
_atom_site_label
_atom_site_type_symbol
_atom_site_fract_x
_atom_site_fract_y
_atom_site_fract_z
_atom_site_U_iso_or_equiv
_atom_site_adp_type
_atom_site_occupancy
_atom_site_site_symmetry_order
_atom_site_calc_flag
_atom_site_refinement_flags_posn
_atom_site_refinement_flags_adp
_atom_site_refinement_flags_occupancy
_atom_site_disorder_assembly
_atom_site_disorder_group
Rh01 Rh 0.73809(2) 0.35583(2) 0.61679(2) 0.01967(7) Uani 1 1 d . . . . .
P1 P 0.82946(7) 0.33377(2) 0.50162(4) 0.01975(13) Uani 1 1 d . . . . .
P2 P 0.65277(7) 0.39799(3) 0.71934(4) 0.02165(14) Uani 1 1 d . . . . .
N2 N 0.6752(2) 0.46891(8) 0.59789(13) 0.0216(4) Uani 1 1 d . . . . .
N1 N 0.8101(2) 0.43862(8) 0.49964(13) 0.0211(4) Uani 1 1 d . . . . .
C1 C 0.7437(3) 0.42734(10) 0.56855(16) 0.0211(5) Uani 1 1 d . . . . .
C40 C 0.5005(3) 0.38142(11) 0.76822(17) 0.0274(6) Uani 1 1 d . . . . .
C12 C 0.8156(3) 0.48789(10) 0.46241(16) 0.0231(5) Uani 1 1 d . . . . .
C20 C 0.6585(3) 0.51796(10) 0.55921(16) 0.0227(5) Uani 1 1 d . . . . .
C13 C 0.8959(3) 0.49846(11) 0.39973(18) 0.0288(6) Uani 1 1 d . . . . .
H13 H 0.954918 0.473182 0.383318 0.035 Uiso 1 1 calc R U . . .
C22 C 0.9832(3) 0.29439(10) 0.49880(16) 0.0223(5) Uani 1 1 d . . . . .
C21 C 0.7332(3) 0.52780(10) 0.49109(16) 0.0220(5) Uani 1 1 d . . . . .
C6 C 0.6195(3) 0.19072(11) 0.70256(17) 0.0264(5) Uani 1 1 d . . . . .
C2 C 0.7107(3) 0.28222(10) 0.65978(16) 0.0245(5) Uani 1 1 d . . . . .
C41 C 0.4418(3) 0.33265(12) 0.75682(19) 0.0315(6) Uani 1 1 d . . . . .
H41 H 0.482462 0.307531 0.726337 0.038 Uiso 1 1 calc R U . . .
C28 C 0.7111(3) 0.30885(11) 0.41467(17) 0.0258(5) Uani 1 1 d . . . . .
C19 C 0.5753(3) 0.55646(11) 0.58600(18) 0.0273(6) Uani 1 1 d . . . . .
H19 H 0.524399 0.550091 0.629962 0.033 Uiso 1 1 calc R U . . .
C16 C 0.7269(3) 0.57753(11) 0.45206(18) 0.0277(6) Uani 1 1 d . . . . .
C18 C 0.5685(3) 0.60546(11) 0.5461(2) 0.0327(6) Uani 1 1 d . . . . .
H18 H 0.512304 0.631148 0.564215 0.039 Uiso 1 1 calc R U . . .
C3 C 0.6769(3) 0.23977(11) 0.68143(18) 0.0290(6) Uani 1 1 d . . . . .
C23 C 1.0290(3) 0.27982(11) 0.42365(17) 0.0288(6) Uani 1 1 d . . . . .
H23 H 0.976343 0.287593 0.373197 0.035 Uiso 1 1 calc R U . . .
C27 C 1.0619(3) 0.28215(11) 0.57395(17) 0.0287(6) Uani 1 1 d . . . . .
H27 H 1.031372 0.291386 0.624337 0.034 Uiso 1 1 calc R U . . .
C34 C 0.7782(3) 0.41618(11) 0.80769(16) 0.0247(5) Uani 1 1 d . . . . .
C14 C 0.8882(3) 0.54763(12) 0.36076(19) 0.0336(6) Uani 1 1 d . . . . .
H14 H 0.940870 0.554126 0.317661 0.040 Uiso 1 1 calc R U . . .
C5 C 0.5996(3) 0.46024(10) 0.66958(16) 0.0238(5) Uani 1 1 d . . . . .
H5A H 0.501765 0.459662 0.651091 0.029 Uiso 1 1 calc R U . . .
H5B H 0.618048 0.488348 0.709557 0.029 Uiso 1 1 calc R U . . .
C4 C 0.8898(3) 0.39699(10) 0.46691(17) 0.0243(5) Uani 1 1 d . . . . .
H4A H 0.986330 0.401377 0.486990 0.029 Uiso 1 1 calc R U . . .
H4B H 0.879001 0.398381 0.406292 0.029 Uiso 1 1 calc R U . . .
C15 C 0.8049(3) 0.58601(11) 0.38495(19) 0.0328(6) Uani 1 1 d . . . . .
H15 H 0.799541 0.617817 0.357200 0.039 Uiso 1 1 calc R U . . .
C24 C 1.1523(3) 0.25385(12) 0.42377(18) 0.0331(6) Uani 1 1 d . . . . .
H24 H 1.182443 0.244117 0.373482 0.040 Uiso 1 1 calc R U . . .
C11 C 0.6824(3) 0.15738(12) 0.76432(19) 0.0319(6) Uani 1 1 d . . . . .
H11 H 0.766646 0.166455 0.793592 0.038 Uiso 1 1 calc R U . . .
C29 C 0.6960(4) 0.32920(15) 0.3343(2) 0.0409(7) Uani 1 1 d . . . . .
H29 H 0.751964 0.356472 0.321227 0.049 Uiso 1 1 calc R U . . .
C39 C 0.8592(3) 0.46053(13) 0.80699(19) 0.0332(6) Uani 1 1 d . . . . .
H39 H 0.845501 0.483344 0.761925 0.040 Uiso 1 1 calc R U . . .
C9 C 0.4961(4) 0.09631(13) 0.7397(2) 0.0375(7) Uani 1 1 d . . . . .
H9 H 0.455586 0.065004 0.752055 0.045 Uiso 1 1 calc R U . . .
C37 C 0.9840(3) 0.43765(14) 0.9394(2) 0.0393(7) Uani 1 1 d . . . . .
H37 H 1.051756 0.444976 0.983395 0.047 Uiso 1 1 calc R U . . .
C33 C 0.6269(3) 0.26782(12) 0.4325(2) 0.0355(7) Uani 1 1 d . . . . .
H33 H 0.635216 0.253758 0.486028 0.043 Uiso 1 1 calc R U . . .
C7 C 0.4925(3) 0.17495(13) 0.6605(2) 0.0377(7) Uani 1 1 d . . . . .
H7 H 0.447927 0.196418 0.619303 0.045 Uiso 1 1 calc R U . . .
C17 C 0.6422(3) 0.61611(11) 0.4815(2) 0.0335(6) Uani 1 1 d . . . . .
H17 H 0.636630 0.648883 0.456888 0.040 Uiso 1 1 calc R U . . .
C25 C 1.2309(3) 0.24235(13) 0.4988(2) 0.0347(7) Uani 1 1 d . . . . .
H25 H 1.314387 0.225232 0.498784 0.042 Uiso 1 1 calc R U . . .
C38 C 0.9606(3) 0.47116(14) 0.8730(2) 0.0402(7) Uani 1 1 d . . . . .
H38 H 1.012906 0.501269 0.872039 0.048 Uiso 1 1 calc R U . . .
C45 C 0.4394(4) 0.41865(14) 0.8146(2) 0.0454(9) Uani 1 1 d . . . . .
H45 H 0.479750 0.451246 0.823421 0.054 Uiso 1 1 calc R U . . .
C42 C 0.3213(3) 0.32117(13) 0.7912(2) 0.0374(7) Uani 1 1 d . . . . .
H42 H 0.282378 0.288228 0.784113 0.045 Uiso 1 1 calc R U . . .
C10 C 0.6204(3) 0.11091(12) 0.7823(2) 0.0358(7) Uani 1 1 d . . . . .
H10 H 0.663459 0.089287 0.823808 0.043 Uiso 1 1 calc R U . . .
C26 C 1.1855(3) 0.25631(13) 0.57412(19) 0.0357(7) Uani 1 1 d . . . . .
H26 H 1.238057 0.248283 0.624481 0.043 Uiso 1 1 calc R U . . .
C35 C 0.8037(4) 0.38253(13) 0.8750(2) 0.0408(7) Uani 1 1 d . . . . .
H35 H 0.751431 0.352443 0.876581 0.049 Uiso 1 1 calc R U . . .
C43 C 0.2598(4) 0.35843(14) 0.8357(2) 0.0415(8) Uani 1 1 d . . . . .
H43 H 0.178841 0.350783 0.857697 0.050 Uiso 1 1 calc R U . . .
C44 C 0.3186(4) 0.40728(16) 0.8476(3) 0.0513(10) Uani 1 1 d . . . . .
H44 H 0.277234 0.432434 0.877598 0.062 Uiso 1 1 calc R U . . .
C36 C 0.9065(4) 0.39305(14) 0.9404(2) 0.0465(8) Uani 1 1 d . . . . .
H36 H 0.922777 0.369900 0.984897 0.056 Uiso 1 1 calc R U . . .
C8 C 0.4323(4) 0.12863(16) 0.6784(2) 0.0436(8) Uani 1 1 d . . . . .
H8 H 0.348492 0.119056 0.649162 0.052 Uiso 1 1 calc R U . . .
C32 C 0.5304(3) 0.24780(16) 0.3704(3) 0.0499(10) Uani 1 1 d . . . . .
H32 H 0.475263 0.220020 0.382257 0.060 Uiso 1 1 calc R U . . .
C30 C 0.5978(4) 0.30908(19) 0.2729(2) 0.0562(11) Uani 1 1 d . . . . .
H30 H 0.588111 0.323127 0.219290 0.067 Uiso 1 1 calc R U . . .
C31 C 0.5164(4) 0.26916(19) 0.2910(3) 0.0571(12) Uani 1 1 d . . . . .
H31 H 0.450737 0.256029 0.249881 0.069 Uiso 1 1 calc R U . . .
C48 C 0.3126(8) 0.4082(3) 1.0982(5) 0.1098(10) Uani 1 1 d . . . . .
H48 H 0.230149 0.407909 1.121082 0.132 Uiso 1 1 calc R U . . .
C51 C 0.5651(8) 0.4047(3) 1.0422(5) 0.1098(10) Uani 1 1 d . . . . .
H51 H 0.655563 0.400795 1.031456 0.132 Uiso 1 1 calc R U . . .
C47 C 0.3640(8) 0.3652(3) 1.0734(5) 0.1098(10) Uani 1 1 d . . . . .
H47 H 0.315669 0.334401 1.077851 0.132 Uiso 1 1 calc R U . . .
C46 C 0.4808(8) 0.3633(3) 1.0423(5) 0.1098(10) Uani 1 1 d . . . . .
H46 H 0.506729 0.332213 1.019348 0.132 Uiso 1 1 calc R U . . .
C49 C 0.3829(8) 0.4549(3) 1.0901(4) 0.1098(10) Uani 1 1 d . . . . .
H49 H 0.345131 0.486152 1.105316 0.132 Uiso 1 1 calc R U . . .
C50 C 0.5109(8) 0.4546(3) 1.0590(4) 0.1098(10) Uani 1 1 d . . . . .
H50 H 0.557459 0.485222 1.049943 0.132 Uiso 1 1 calc R U . . .

loop_
_atom_site_aniso_label
_atom_site_aniso_U_11
_atom_site_aniso_U_22
_atom_site_aniso_U_33
_atom_site_aniso_U_23
_atom_site_aniso_U_13
_atom_site_aniso_U_12
Rh01 0.02500(12) 0.01900(11) 0.01570(11) -0.00118(6) 0.00530(7) 0.00162(6)
P1 0.0241(3) 0.0192(3) 0.0166(3) -0.0015(2) 0.0050(2) 0.0030(2)
P2 0.0254(3) 0.0237(3) 0.0169(3) -0.0037(2) 0.0068(2) -0.0010(2)
N2 0.0247(10) 0.0215(10) 0.0190(10) -0.0029(8) 0.0046(8) 0.0019(8)
N1 0.0261(11) 0.0187(10) 0.0195(10) -0.0011(8) 0.0067(8) 0.0021(8)
C1 0.0219(12) 0.0227(12) 0.0185(11) -0.0038(9) 0.0021(9) 0.0007(9)
C40 0.0288(13) 0.0324(15) 0.0224(13) -0.0024(11) 0.0093(11) -0.0035(11)
C12 0.0269(13) 0.0215(12) 0.0205(12) -0.0010(10) 0.0013(10) -0.0002(10)
C20 0.0222(12) 0.0216(12) 0.0235(12) -0.0026(10) -0.0007(10) 0.0005(10)
C13 0.0372(15) 0.0247(13) 0.0260(13) 0.0001(11) 0.0095(11) -0.0001(11)
C22 0.0267(13) 0.0184(12) 0.0227(12) 0.0000(9) 0.0061(10) 0.0019(10)
C21 0.0234(12) 0.0197(12) 0.0220(12) -0.0026(10) -0.0012(10) -0.0006(10)
C6 0.0338(14) 0.0250(13) 0.0216(12) 0.0022(10) 0.0079(11) 0.0047(11)
C2 0.0300(13) 0.0246(13) 0.0199(12) 0.0027(10) 0.0074(10) 0.0065(10)
C41 0.0341(15) 0.0293(14) 0.0324(15) 0.0003(12) 0.0091(12) 0.0007(12)
C28 0.0244(12) 0.0281(13) 0.0250(13) -0.0086(11) 0.0038(10) 0.0063(10)
C19 0.0256(13) 0.0254(13) 0.0309(14) -0.0045(11) 0.0032(11) 0.0046(10)
C16 0.0307(14) 0.0226(13) 0.0281(14) 0.0014(11) -0.0027(11) -0.0008(11)
C18 0.0321(15) 0.0242(14) 0.0413(17) -0.0032(12) 0.0017(12) 0.0102(11)
C3 0.0342(14) 0.0290(14) 0.0246(13) 0.0033(11) 0.0067(11) 0.0072(11)
C23 0.0328(14) 0.0332(15) 0.0205(13) -0.0009(11) 0.0037(11) 0.0091(11)
C27 0.0358(15) 0.0295(14) 0.0215(13) 0.0008(11) 0.0061(11) 0.0072(11)
C34 0.0289(13) 0.0263(13) 0.0201(12) -0.0050(10) 0.0074(10) 0.0003(10)
C14 0.0442(17) 0.0300(15) 0.0280(14) 0.0049(12) 0.0097(12) -0.0040(12)
C5 0.0252(12) 0.0264(13) 0.0208(12) -0.0041(10) 0.0069(10) 0.0023(10)
C4 0.0314(14) 0.0203(12) 0.0232(13) -0.0017(10) 0.0107(11) 0.0035(10)
C15 0.0437(16) 0.0234(14) 0.0309(15) 0.0063(11) 0.0030(12) -0.0021(12)
C24 0.0383(16) 0.0377(16) 0.0247(14) -0.0001(12) 0.0099(12) 0.0137(13)
C11 0.0345(15) 0.0308(14) 0.0297(15) 0.0066(12) 0.0013(12) 0.0001(12)
C29 0.0416(17) 0.055(2) 0.0259(15) -0.0022(14) 0.0010(13) 0.0044(15)
C39 0.0343(15) 0.0386(16) 0.0266(14) 0.0017(12) 0.0032(12) -0.0059(12)
C9 0.0509(19) 0.0333(16) 0.0308(15) 0.0013(12) 0.0149(14) -0.0090(14)
C37 0.0414(17) 0.0468(18) 0.0276(15) -0.0122(13) -0.0039(13) -0.0001(14)
C33 0.0317(15) 0.0339(15) 0.0424(17) -0.0126(13) 0.0109(13) -0.0015(12)
C7 0.0384(16) 0.0443(18) 0.0293(15) 0.0099(13) 0.0002(13) 0.0012(14)
C17 0.0367(15) 0.0209(13) 0.0412(17) 0.0025(12) -0.0015(13) 0.0035(11)
C25 0.0334(15) 0.0381(16) 0.0333(16) 0.0031(13) 0.0069(12) 0.0149(13)
C38 0.0385(17) 0.0432(18) 0.0381(17) -0.0048(14) 0.0013(14) -0.0094(14)
C45 0.0484(19) 0.0437(19) 0.050(2) -0.0221(16) 0.0296(16) -0.0159(15)
C42 0.0359(16) 0.0348(16) 0.0433(18) 0.0046(13) 0.0118(14) -0.0074(13)
C10 0.0451(17) 0.0322(15) 0.0309(15) 0.0096(12) 0.0071(13) 0.0030(13)
C26 0.0397(16) 0.0410(17) 0.0252(14) 0.0034(12) -0.0008(12) 0.0142(13)
C35 0.057(2) 0.0330(16) 0.0301(16) 0.0026(13) -0.0033(14) -0.0099(15)
C43 0.0369(17) 0.052(2) 0.0391(18) 0.0016(14) 0.0191(14) -0.0083(14)
C44 0.052(2) 0.053(2) 0.056(2) -0.0207(18) 0.0351(18) -0.0108(17)
C36 0.064(2) 0.0442(19) 0.0282(16) 0.0043(14) -0.0063(15) -0.0022(17)
C8 0.0396(18) 0.056(2) 0.0343(17) 0.0019(15) 0.0024(14) -0.0122(16)
C32 0.0285(16) 0.055(2) 0.068(3) -0.0330(19) 0.0135(16) -0.0048(14)
C30 0.052(2) 0.085(3) 0.0284(17) -0.0155(18) -0.0063(15) 0.012(2)
C31 0.0300(17) 0.087(3) 0.052(2) -0.044(2) -0.0046(15) 0.0107(18)
C48 0.107(2) 0.135(3) 0.0921(18) -0.0092(19) 0.0323(17) 0.0218(18)
C51 0.107(2) 0.135(3) 0.0921(18) -0.0092(19) 0.0323(17) 0.0218(18)
C47 0.107(2) 0.135(3) 0.0921(18) -0.0092(19) 0.0323(17) 0.0218(18)
C46 0.107(2) 0.135(3) 0.0921(18) -0.0092(19) 0.0323(17) 0.0218(18)
C49 0.107(2) 0.135(3) 0.0921(18) -0.0092(19) 0.0323(17) 0.0218(18)
C50 0.107(2) 0.135(3) 0.0921(18) -0.0092(19) 0.0323(17) 0.0218(18)

loop_
_atom_type_symbol
_atom_type_description
_atom_type_scat_dispersion_real
_atom_type_scat_dispersion_imag
_atom_type_scat_source
C C 0.0181 0.0091 'International Tables Vol C Tables 4.2.6.8 and 6.1.1.4'
H H 0.0000 0.0000 'International Tables Vol C Tables 4.2.6.8 and 6.1.1.4'
N N 0.0311 0.0180 'International Tables Vol C Tables 4.2.6.8 and 6.1.1.4'
P P 0.2955 0.4335 'International Tables Vol C Tables 4.2.6.8 and 6.1.1.4'
Rh Rh 0.0927 3.6045 'International Tables Vol C Tables 4.2.6.8 and 6.1.1.4'

loop_
_exptl_crystal_face_index_h
_exptl_crystal_face_index_k
_exptl_crystal_face_index_l
_exptl_crystal_face_perp_dist
0 16 2 0.0653
0 -16 -2 0.0567
-3 4 -8 0.1189
3 -7 7 0.1508
0 9 -9 0.0413
0 -9 9 0.0572
-5 4 7 0.1631
5 -4 -7 0.1786
0 5 10 0.0559
0 -5 -10 0.0384
-6 -5 0 0.1826
4 12 -3 0.1411

loop_
_geom_angle_atom_site_label_1
_geom_angle_atom_site_label_2
_geom_angle_atom_site_label_3
_geom_angle
_geom_angle_site_symmetry_1
_geom_angle_site_symmetry_3
_geom_angle_publ_flag
P2 Rh01 P1 165.52(3) . . ?
C1 Rh01 P1 82.94(7) . . ?
C1 Rh01 P2 82.63(8) . . ?
C1 Rh01 C2 173.71(11) . . ?
C2 Rh01 P1 97.45(7) . . ?
C2 Rh01 P2 97.02(7) . . ?
C22 P1 Rh01 125.48(9) . . ?
C22 P1 C28 103.75(12) . . ?
C22 P1 C4 100.63(12) . . ?
C28 P1 Rh01 116.42(9) . . ?
C28 P1 C4 105.98(13) . . ?
C4 P1 Rh01 101.86(8) . . ?
C40 P2 Rh01 127.62(10) . . ?
C40 P2 C34 103.51(12) . . ?
C40 P2 C5 100.81(13) . . ?
C34 P2 Rh01 115.14(9) . . ?
C34 P2 C5 104.25(13) . . ?
C5 P2 Rh01 102.30(8) . . ?
C1 N2 C20 125.4(2) . . ?
C1 N2 C5 118.0(2) . . ?
C20 N2 C5 116.3(2) . . ?
C1 N1 C12 125.3(2) . . ?
C1 N1 C4 117.4(2) . . ?
C12 N1 C4 117.1(2) . . ?
N2 C1 Rh01 122.83(19) . . ?
N2 C1 N1 114.2(2) . . ?
N1 C1 Rh01 122.85(18) . . ?
C41 C40 P2 120.3(2) . . ?
C41 C40 C45 119.6(3) . . ?
C45 C40 P2 120.0(2) . . ?
N1 C12 C21 117.4(2) . . ?
C13 C12 N1 123.0(2) . . ?
C13 C12 C21 119.7(2) . . ?
N2 C20 C21 117.4(2) . . ?
C19 C20 N2 122.9(2) . . ?
C19 C20 C21 119.7(2) . . ?
C12 C13 H13 120.1 . . ?
C12 C13 C14 119.8(3) . . ?
C14 C13 H13 120.1 . . ?
C23 C22 P1 121.8(2) . . ?
C27 C22 P1 118.6(2) . . ?
C27 C22 C23 119.4(2) . . ?
C12 C21 C16 120.1(2) . . ?
C20 C21 C12 119.6(2) . . ?
C20 C21 C16 120.3(2) . . ?
C11 C6 C3 123.6(3) . . ?
C11 C6 C7 117.1(3) . . ?
C7 C6 C3 119.3(3) . . ?
C3 C2 Rh01 171.5(3) . . ?
C40 C41 H41 120.1 . . ?
C40 C41 C42 119.8(3) . . ?
C42 C41 H41 120.1 . . ?
C29 C28 P1 124.7(2) . . ?
C29 C28 C33 118.7(3) . . ?
C33 C28 P1 116.5(2) . . ?
C20 C19 H19 120.3 . . ?
C20 C19 C18 119.5(3) . . ?
C18 C19 H19 120.3 . . ?
C15 C16 C21 118.5(3) . . ?
C17 C16 C21 118.5(3) . . ?
C17 C16 C15 123.0(3) . . ?
C19 C18 H18 119.1 . . ?
C17 C18 C19 121.7(3) . . ?
C17 C18 H18 119.1 . . ?
C2 C3 C6 172.8(3) . . ?
C22 C23 H23 119.9 . . ?
C24 C23 C22 120.3(3) . . ?
C24 C23 H23 119.9 . . ?
C22 C27 H27 119.8 . . ?
C26 C27 C22 120.3(3) . . ?
C26 C27 H27 119.8 . . ?
C39 C34 P2 122.4(2) . . ?
C35 C34 P2 119.4(2) . . ?
C35 C34 C39 118.0(3) . . ?
C13 C14 H14 119.3 . . ?
C15 C14 C13 121.4(3) . . ?
C15 C14 H14 119.3 . . ?
P2 C5 H5A 109.8 . . ?
P2 C5 H5B 109.8 . . ?
N2 C5 P2 109.40(17) . . ?
N2 C5 H5A 109.8 . . ?
N2 C5 H5B 109.8 . . ?
H5A C5 H5B 108.2 . . ?
P1 C4 H4A 109.8 . . ?
P1 C4 H4B 109.8 . . ?
N1 C4 P1 109.30(17) . . ?
N1 C4 H4A 109.8 . . ?
N1 C4 H4B 109.8 . . ?
H4A C4 H4B 108.3 . . ?
C16 C15 H15 119.9 . . ?
C14 C15 C16 120.3(3) . . ?
C14 C15 H15 119.9 . . ?
C23 C24 H24 120.0 . . ?
C23 C24 C25 119.9(3) . . ?
C25 C24 H24 120.0 . . ?
C6 C11 H11 119.7 . . ?
C10 C11 C6 120.6(3) . . ?
C10 C11 H11 119.7 . . ?
C28 C29 H29 119.7 . . ?
C28 C29 C30 120.5(4) . . ?
C30 C29 H29 119.7 . . ?
C34 C39 H39 119.6 . . ?
C34 C39 C38 120.7(3) . . ?
C38 C39 H39 119.6 . . ?
C10 C9 H9 120.3 . . ?
C10 C9 C8 119.3(3) . . ?
C8 C9 H9 120.3 . . ?
C38 C37 H37 120.3 . . ?
C38 C37 C36 119.5(3) . . ?
C36 C37 H37 120.3 . . ?
C28 C33 H33 119.9 . . ?
C32 C33 C28 120.2(3) . . ?
C32 C33 H33 119.9 . . ?
C6 C7 H7 119.1 . . ?
C8 C7 C6 121.8(3) . . ?
C8 C7 H7 119.1 . . ?
C16 C17 H17 119.9 . . ?
C18 C17 C16 120.3(3) . . ?
C18 C17 H17 119.9 . . ?
C24 C25 H25 119.9 . . ?
C24 C25 C26 120.2(3) . . ?
C26 C25 H25 119.9 . . ?
C39 C38 H38 119.7 . . ?
C37 C38 C39 120.6(3) . . ?
C37 C38 H38 119.7 . . ?
C40 C45 H45 119.9 . . ?
C44 C45 C40 120.3(3) . . ?
C44 C45 H45 119.9 . . ?
C41 C42 H42 119.8 . . ?
C43 C42 C41 120.3(3) . . ?
C43 C42 H42 119.8 . . ?
C11 C10 H10 119.5 . . ?
C9 C10 C11 121.0(3) . . ?
C9 C10 H10 119.5 . . ?
C27 C26 C25 119.8(3) . . ?
C27 C26 H26 120.1 . . ?
C25 C26 H26 120.1 . . ?
C34 C35 H35 119.5 . . ?
C34 C35 C36 121.0(3) . . ?
C36 C35 H35 119.5 . . ?
C42 C43 H43 120.0 . . ?
C42 C43 C44 120.0(3) . . ?
C44 C43 H43 120.0 . . ?
C45 C44 H44 120.0 . . ?
C43 C44 C45 119.9(3) . . ?
C43 C44 H44 120.0 . . ?
C37 C36 C35 120.2(3) . . ?
C37 C36 H36 119.9 . . ?
C35 C36 H36 119.9 . . ?
C9 C8 H8 119.9 . . ?
C7 C8 C9 120.1(3) . . ?
C7 C8 H8 119.9 . . ?
C33 C32 H32 120.0 . . ?
C31 C32 C33 120.0(4) . . ?
C31 C32 H32 120.0 . . ?
C29 C30 H30 119.9 . . ?
C31 C30 C29 120.2(4) . . ?
C31 C30 H30 119.9 . . ?
C32 C31 H31 119.8 . . ?
C30 C31 C32 120.4(3) . . ?
C30 C31 H31 119.8 . . ?
C47 C48 H48 120.4 . . ?
C47 C48 C49 119.2(8) . . ?
C49 C48 H48 120.4 . . ?
C46 C51 H51 121.2 . . ?
C46 C51 C50 117.7(7) . . ?
C50 C51 H51 121.2 . . ?
C48 C47 H47 118.6 . . ?
C48 C47 C46 122.8(9) . . ?
C46 C47 H47 118.6 . . ?
C51 C46 H46 118.6 . . ?
C47 C46 C51 122.7(8) . . ?
C47 C46 H46 118.6 . . ?
C48 C49 H49 120.0 . . ?
C48 C49 C50 120.0(8) . . ?
C50 C49 H49 120.0 . . ?
C51 C50 H50 121.9 . . ?
C49 C50 C51 116.2(8) . . ?
C49 C50 H50 121.9 . . ?

loop_
_geom_bond_atom_site_label_1
_geom_bond_atom_site_label_2
_geom_bond_distance
_geom_bond_site_symmetry_2
_geom_bond_publ_flag
Rh01 P1 2.2305(6) . ?
Rh01 P2 2.2234(6) . ?
Rh01 C1 1.999(3) . ?
Rh01 C2 2.044(3) . ?
P1 C22 1.822(3) . ?
P1 C28 1.823(3) . ?
P1 C4 1.839(3) . ?
P2 C40 1.824(3) . ?
P2 C34 1.825(3) . ?
P2 C5 1.836(3) . ?
N2 C1 1.377(3) . ?
N2 C20 1.407(3) . ?
N2 C5 1.465(3) . ?
N1 C1 1.385(3) . ?
N1 C12 1.405(3) . ?
N1 C4 1.461(3) . ?
C40 C41 1.382(4) . ?
C40 C45 1.393(4) . ?
C12 C13 1.382(4) . ?
C12 C21 1.418(4) . ?
C20 C21 1.415(4) . ?
C20 C19 1.385(4) . ?
C13 H13 0.9300 . ?
C13 C14 1.409(4) . ?
C22 C23 1.393(4) . ?
C22 C27 1.391(4) . ?
C21 C16 1.422(4) . ?
C6 C3 1.439(4) . ?
C6 C11 1.398(4) . ?
C6 C7 1.404(4) . ?
C2 C3 1.204(4) . ?
C41 H41 0.9300 . ?
C41 C42 1.399(4) . ?
C28 C29 1.388(4) . ?
C28 C33 1.391(4) . ?
C19 H19 0.9300 . ?
C19 C18 1.412(4) . ?
C16 C15 1.416(4) . ?
C16 C17 1.413(4) . ?
C18 H18 0.9300 . ?
C18 C17 1.365(5) . ?
C23 H23 0.9300 . ?
C23 C24 1.382(4) . ?
C27 H27 0.9300 . ?
C27 C26 1.382(4) . ?
C34 C39 1.391(4) . ?
C34 C35 1.386(4) . ?
C14 H14 0.9300 . ?
C14 C15 1.368(5) . ?
C5 H5A 0.9700 . ?
C5 H5B 0.9700 . ?
C4 H4A 0.9700 . ?
C4 H4B 0.9700 . ?
C15 H15 0.9300 . ?
C24 H24 0.9300 . ?
C24 C25 1.384(4) . ?
C11 H11 0.9300 . ?
C11 C10 1.387(4) . ?
C29 H29 0.9300 . ?
C29 C30 1.393(5) . ?
C39 H39 0.9300 . ?
C39 C38 1.392(4) . ?
C9 H9 0.9300 . ?
C9 C10 1.377(5) . ?
C9 C8 1.380(5) . ?
C37 H37 0.9300 . ?
C37 C38 1.370(5) . ?
C37 C36 1.377(5) . ?
C33 H33 0.9300 . ?
C33 C32 1.389(5) . ?
C7 H7 0.9300 . ?
C7 C8 1.375(5) . ?
C17 H17 0.9300 . ?
C25 H25 0.9300 . ?
C25 C26 1.390(4) . ?
C38 H38 0.9300 . ?
C45 H45 0.9300 . ?
C45 C44 1.389(5) . ?
C42 H42 0.9300 . ?
C42 C43 1.378(5) . ?
C10 H10 0.9300 . ?
C26 H26 0.9300 . ?
C35 H35 0.9300 . ?
C35 C36 1.393(5) . ?
C43 H43 0.9300 . ?
C43 C44 1.385(5) . ?
C44 H44 0.9300 . ?
C36 H36 0.9300 . ?
C8 H8 0.9300 . ?
C32 H32 0.9300 . ?
C32 C31 1.383(6) . ?
C30 H30 0.9300 . ?
C30 C31 1.354(7) . ?
C31 H31 0.9300 . ?
C48 H48 0.9300 . ?
C48 C47 1.298(10) . ?
C48 C49 1.399(11) . ?
C51 H51 0.9300 . ?
C51 C46 1.347(11) . ?
C51 C50 1.429(10) . ?
C47 H47 0.9300 . ?
C47 C46 1.307(10) . ?
C46 H46 0.9300 . ?
C49 H49 0.9300 . ?
C49 C50 1.409(9) . ?
C50 H50 0.9300 . ?

loop_
_geom_torsion_atom_site_label_1
_geom_torsion_atom_site_label_2
_geom_torsion_atom_site_label_3
_geom_torsion_atom_site_label_4
_geom_torsion
_geom_torsion_site_symmetry_1
_geom_torsion_site_symmetry_2
_geom_torsion_site_symmetry_3
_geom_torsion_site_symmetry_4
_geom_torsion_publ_flag
Rh01 P1 C22 C23 176.16(19) . . . . ?
Rh01 P1 C22 C27 -8.9(3) . . . . ?
Rh01 P1 C28 C29 124.7(2) . . . . ?
Rh01 P1 C28 C33 -52.6(2) . . . . ?
Rh01 P1 C4 N1 -24.34(19) . . . . ?
Rh01 P2 C40 C41 15.2(3) . . . . ?
Rh01 P2 C40 C45 -162.3(2) . . . . ?
Rh01 P2 C34 C39 82.3(2) . . . . ?
Rh01 P2 C34 C35 -91.5(3) . . . . ?
Rh01 P2 C5 N2 -21.74(19) . . . . ?
P1 C22 C23 C24 174.3(2) . . . . ?
P1 C22 C27 C26 -174.3(2) . . . . ?
P1 C28 C29 C30 -176.8(3) . . . . ?
P1 C28 C33 C32 177.7(2) . . . . ?
P2 C40 C41 C42 -176.9(2) . . . . ?
P2 C40 C45 C44 176.0(3) . . . . ?
P2 C34 C39 C38 -175.3(2) . . . . ?
P2 C34 C35 C36 174.7(3) . . . . ?
N2 C20 C21 C12 2.8(4) . . . . ?
N2 C20 C21 C16 -176.5(2) . . . . ?
N2 C20 C19 C18 177.3(3) . . . . ?
N1 C12 C13 C14 175.0(3) . . . . ?
N1 C12 C21 C20 4.9(4) . . . . ?
N1 C12 C21 C16 -175.7(2) . . . . ?
C1 N2 C20 C21 -9.0(4) . . . . ?
C1 N2 C20 C19 172.3(2) . . . . ?
C1 N2 C5 P2 14.4(3) . . . . ?
C1 N1 C12 C13 172.4(3) . . . . ?
C1 N1 C12 C21 -8.1(4) . . . . ?
C1 N1 C4 P1 21.1(3) . . . . ?
C40 P2 C34 C39 -133.9(2) . . . . ?
C40 P2 C34 C35 52.2(3) . . . . ?
C40 P2 C5 N2 -154.39(18) . . . . ?
C40 C41 C42 C43 0.7(5) . . . . ?
C40 C45 C44 C43 1.2(7) . . . . ?
C12 N1 C1 Rh01 179.00(19) . . . . ?
C12 N1 C1 N2 2.6(4) . . . . ?
C12 N1 C4 P1 -163.56(19) . . . . ?
C12 C13 C14 C15 1.6(5) . . . . ?
C12 C21 C16 C15 -0.4(4) . . . . ?
C12 C21 C16 C17 179.1(3) . . . . ?
C20 N2 C1 Rh01 -170.07(19) . . . . ?
C20 N2 C1 N1 6.3(4) . . . . ?
C20 N2 C5 P2 -172.46(18) . . . . ?
C20 C21 C16 C15 179.0(3) . . . . ?
C20 C21 C16 C17 -1.5(4) . . . . ?
C20 C19 C18 C17 -0.2(4) . . . . ?
C13 C12 C21 C20 -175.6(3) . . . . ?
C13 C12 C21 C16 3.8(4) . . . . ?
C13 C14 C15 C16 1.9(5) . . . . ?
C22 P1 C28 C29 -93.2(3) . . . . ?
C22 P1 C28 C33 89.5(2) . . . . ?
C22 P1 C4 N1 -154.34(18) . . . . ?
C22 C23 C24 C25 -0.1(5) . . . . ?
C22 C27 C26 C25 -0.2(5) . . . . ?
C21 C12 C13 C14 -4.4(4) . . . . ?
C21 C20 C19 C18 -1.3(4) . . . . ?
C21 C16 C15 C14 -2.4(4) . . . . ?
C21 C16 C17 C18 0.0(4) . . . . ?
C6 C11 C10 C9 0.4(5) . . . . ?
C6 C7 C8 C9 0.5(6) . . . . ?
C41 C40 C45 C44 -1.5(6) . . . . ?
C41 C42 C43 C44 -1.0(6) . . . . ?
C28 P1 C22 C23 38.7(3) . . . . ?
C28 P1 C22 C27 -146.3(2) . . . . ?
C28 P1 C4 N1 97.88(19) . . . . ?
C28 C29 C30 C31 -0.4(6) . . . . ?
C28 C33 C32 C31 -1.0(5) . . . . ?
C19 C20 C21 C12 -178.4(2) . . . . ?
C19 C20 C21 C16 2.2(4) . . . . ?
C19 C18 C17 C16 0.8(5) . . . . ?
C3 C6 C11 C10 179.1(3) . . . . ?
C3 C6 C7 C8 -179.6(3) . . . . ?
C23 C22 C27 C26 0.8(4) . . . . ?
C23 C24 C25 C26 0.7(5) . . . . ?
C27 C22 C23 C24 -0.6(4) . . . . ?
C34 P2 C40 C41 -122.3(3) . . . . ?
C34 P2 C40 C45 60.3(3) . . . . ?
C34 P2 C5 N2 98.52(19) . . . . ?
C34 C39 C38 C37 1.1(5) . . . . ?
C34 C35 C36 C37 0.6(6) . . . . ?
C5 P2 C40 C41 130.1(3) . . . . ?
C5 P2 C40 C45 -47.4(3) . . . . ?
C5 P2 C34 C39 -28.9(3) . . . . ?
C5 P2 C34 C35 157.3(3) . . . . ?
C5 N2 C1 Rh01 2.3(3) . . . . ?
C5 N2 C1 N1 178.7(2) . . . . ?
C5 N2 C20 C21 178.4(2) . . . . ?
C5 N2 C20 C19 -0.2(4) . . . . ?
C4 P1 C22 C23 -70.8(3) . . . . ?
C4 P1 C22 C27 104.1(2) . . . . ?
C4 P1 C28 C29 12.3(3) . . . . ?
C4 P1 C28 C33 -165.0(2) . . . . ?
C4 N1 C1 Rh01 -6.1(3) . . . . ?
C4 N1 C1 N2 177.6(2) . . . . ?
C4 N1 C12 C13 -2.5(4) . . . . ?
C4 N1 C12 C21 177.0(2) . . . . ?
C15 C16 C17 C18 179.5(3) . . . . ?
C24 C25 C26 C27 -0.6(5) . . . . ?
C11 C6 C7 C8 -0.4(5) . . . . ?
C29 C28 C33 C32 0.2(4) . . . . ?
C29 C30 C31 C32 -0.3(6) . . . . ?
C39 C34 C35 C36 0.6(5) . . . . ?
C33 C28 C29 C30 0.5(5) . . . . ?
C33 C32 C31 C30 1.0(5) . . . . ?
C7 C6 C11 C10 0.0(5) . . . . ?
C17 C16 C15 C14 178.1(3) . . . . ?
C38 C37 C36 C35 -0.9(6) . . . . ?
C45 C40 C41 C42 0.5(5) . . . . ?
C42 C43 C44 C45 0.1(6) . . . . ?
C10 C9 C8 C7 -0.2(5) . . . . ?
C35 C34 C39 C38 -1.4(5) . . . . ?
C36 C37 C38 C39 0.1(5) . . . . ?
C8 C9 C10 C11 -0.3(5) . . . . ?
C48 C47 C46 C51 7.8(14) . . . . ?
C48 C49 C50 C51 -3.8(11) . . . . ?
C47 C48 C49 C50 -2.9(12) . . . . ?
C46 C51 C50 C49 11.9(11) . . . . ?
C49 C48 C47 C46 1.4(13) . . . . ?
C50 C51 C46 C47 -14.4(13) . . . . ?

loop_
_exptl_oxdiff_crystal_face_indexfrac_h
_exptl_oxdiff_crystal_face_indexfrac_k
_exptl_oxdiff_crystal_face_indexfrac_l
_exptl_oxdiff_crystal_face_x
_exptl_oxdiff_crystal_face_y
_exptl_oxdiff_crystal_face_z
-0.1140 16.4278 1.8414 0.1769 0.7465 0.6415
-0.1669 -16.1869 -2.4808 -0.1886 -0.7948 -0.5768
-3.4389 3.8526 -7.7109 -0.1332 -0.5490 0.8252
3.3317 -6.9048 7.0625 0.0937 0.3830 -0.9190
0.1015 9.3918 -8.5899 -0.5397 -0.0451 0.8406
-0.1836 -9.2636 8.6566 0.5528 0.0461 -0.8320
-4.8940 4.1143 7.1167 0.9766 0.0774 0.2006
4.9195 -4.2834 -7.0222 -0.9736 -0.0771 -0.2148
-0.0145 4.8233 9.9421 0.6580 0.6959 -0.2878
0.0417 -4.9580 -9.9217 -0.6598 -0.6978 0.2787
-6.0152 -5.3758 0.4904 0.6372 -0.7436 0.2026
4.0878 12.1695 -3.2677 -0.5989 0.7013 0.3866
